data_1515863
loop_
_publ_author_name
'Sue, Chi-Hau'
'Basu, Subhadeep'
'Fahrenbach, Albert C.'
'Shveyd, Alexander K.'
'Dey, Sanjeev K.'
'Botros, Youssry Y.'
'Stoddart, J. Fraser'

_publ_section_title
;
 Enabling tetracationic cyclophane production by trading templates
;
_journal_issue 1
_journal_name_full 'Chemical Science'
_journal_page_first 119
_journal_paper_doi 10.1039/c0sc00176g
_journal_volume 1
_journal_year 2010
_chemical_formula_moiety 'C36 H32 N4, C18 H26 N2 O4, 4(F6 P), 6(C2 H3 N)'
_chemical_formula_sum 'C66 H76 F24 N12 O4 P4'
_chemical_formula_weight 1681.27
_chemical_name_systematic
;
?
;
_space_group_IT_number 14
_symmetry_cell_setting monoclinic
_symmetry_space_group_name_Hall '-P 2ybc'
_symmetry_space_group_name_H-M 'P 1 21/c 1'
_atom_sites_solution_hydrogens geom
_atom_sites_solution_primary direct
_atom_sites_solution_secondary difmap
_audit_creation_method SHELXL-97
_cell_angle_alpha 90.00
_cell_angle_beta 116.740(7)
_cell_angle_gamma 90.00
_cell_formula_units_Z 2
_cell_length_a 13.8458(15)
_cell_length_b 22.974(3)
_cell_length_c 13.2064(15)
_cell_measurement_reflns_used 4661
_cell_measurement_temperature 100(2)
_cell_measurement_theta_max 65.85
_cell_measurement_theta_min 3.57
_cell_volume 3751.6(8)
_computing_cell_refinement 'Bruker SAINT'
_computing_data_collection 'Bruker APEX2'
_computing_data_reduction 'Bruker SAINT'
_computing_molecular_graphics 'Bruker SHELXTL'
_computing_publication_material 'Bruker SHELXTL'
_computing_structure_refinement 'SHELXL-97 (Sheldrick, 1997)'
_computing_structure_solution 'SHELXS-97 (Sheldrick, 1990)'
_diffrn_ambient_temperature 100(2)
_diffrn_measured_fraction_theta_full 0.958
_diffrn_measured_fraction_theta_max 0.958
_diffrn_measurement_device_type 'Bruker APEX-II CCD'
_diffrn_measurement_method '\f and \w scans'
_diffrn_radiation_monochromator graphite
_diffrn_radiation_source 'fine-focus sealed tube'
_diffrn_radiation_type CuK\a
_diffrn_radiation_wavelength 1.54178
_diffrn_reflns_av_R_equivalents 0.0324
_diffrn_reflns_av_sigmaI/netI 0.0279
_diffrn_reflns_limit_h_max 14
_diffrn_reflns_limit_h_min -16
_diffrn_reflns_limit_k_max 25
_diffrn_reflns_limit_k_min -27
_diffrn_reflns_limit_l_max 15
_diffrn_reflns_limit_l_min -14
_diffrn_reflns_number 25415
_diffrn_reflns_theta_full 67.09
_diffrn_reflns_theta_max 67.09
_diffrn_reflns_theta_min 3.85
_diffrn_standards_number 0
_exptl_absorpt_coefficient_mu 1.959
_exptl_absorpt_correction_T_max 0.7529
_exptl_absorpt_correction_T_min 0.6580
_exptl_absorpt_correction_type multi-scan
_exptl_absorpt_process_details 'SADABS Bruker'
_exptl_crystal_colour blue
_exptl_crystal_density_diffrn 1.488
_exptl_crystal_density_method 'not measured'
_exptl_crystal_description block
_exptl_crystal_F_000 1728
_exptl_crystal_size_max 0.41
_exptl_crystal_size_mid 0.29
_exptl_crystal_size_min 0.24
_refine_diff_density_max 1.007
_refine_diff_density_min -0.548
_refine_diff_density_rms 0.066
_refine_ls_extinction_method none
_refine_ls_goodness_of_fit_ref 1.104
_refine_ls_hydrogen_treatment mixed
_refine_ls_matrix_type full
_refine_ls_number_parameters 553
_refine_ls_number_reflns 6425
_refine_ls_number_restraints 64
_refine_ls_restrained_S_all 1.164
_refine_ls_R_factor_all 0.0609
_refine_ls_R_factor_gt 0.0498
_refine_ls_shift/su_max 0.001
_refine_ls_shift/su_mean 0.000
_refine_ls_structure_factor_coef Fsqd
_refine_ls_weighting_details 'calc w=1/[\s^2^(Fo^2^)+(0.0579P)^2^+4.4592P] where P=(Fo^2^+2Fc^2^)/3'
_refine_ls_weighting_scheme calc
_refine_ls_wR_factor_gt 0.1224
_refine_ls_wR_factor_ref 0.1370
_reflns_number_gt 5276
_reflns_number_total 6425
_reflns_threshold_expression >2sigma(I)
_cod_data_source_file c0sc00176g.txt
_cod_data_source_block n0313_a
_cod_depositor_comments
;
The following automatic conversions were performed:

'_symmetry_cell_setting' value 'Monoclinic' changed to 'monoclinic'
according to
/usr/data/users/saulius/automatic-downloads/retrospective/RSC/lib/dictionaries/cif_core.dic
dictionary named 'cif_core.dic' version 2.4.2 from 2011-04-26.

Automatic conversion script
Id: cif_fix_values 2281 2013-09-26 08:29:07Z andrius 
;
_cod_original_cell_volume 3751.7(7)
_cod_original_sg_symbol_H-M P2(1)/c
_cod_database_code 1515863

loop_
_symmetry_equiv_pos_as_xyz
'x, y, z'
'-x, y+1/2, -z+1/2'
'-x, -y, -z'
'x, -y-1/2, z-1/2'

loop_
_atom_site_label
_atom_site_type_symbol
_atom_site_fract_x
_atom_site_fract_y
_atom_site_fract_z
_atom_site_U_iso_or_equiv
_atom_site_adp_type
_atom_site_occupancy
_atom_site_symmetry_multiplicity
_atom_site_calc_flag
_atom_site_refinement_flags
_atom_site_disorder_assembly
_atom_site_disorder_group
H1N H 0.194(3) 0.4152(14) 0.520(3) 0.028(8) Uiso 1 1 d . . .
C1 C 0.0848(2) 0.43327(11) 0.5653(2) 0.0193(5) Uani 1 1 d . . .
C2 C 0.04738(19) 0.48621(11) 0.5026(2) 0.0169(5) Uani 1 1 d . . .
C3 C 0.1014(2) 0.51235(11) 0.4448(2) 0.0198(5) Uani 1 1 d . . .
H3 H 0.1651 0.4949 0.4485 0.024 Uiso 1 1 calc R . .
C4 C 0.0623(2) 0.56251(12) 0.3839(2) 0.0223(6) Uani 1 1 d . . .
H4 H 0.0990 0.5792 0.3451 0.027 Uiso 1 1 calc R . .
C5 C -0.0305(2) 0.58956(12) 0.3777(2) 0.0228(6) Uani 1 1 d . . .
H5 H -0.0566 0.6240 0.3340 0.027 Uiso 1 1 calc R . .
C6 C 0.6552(2) 0.47389(12) 0.2827(2) 0.0254(6) Uani 1 1 d . . .
H6 H 0.6060 0.5056 0.2612 0.031 Uiso 1 1 calc R . .
C7 C 0.7146(2) 0.38514(12) 0.3773(2) 0.0247(6) Uani 1 1 d . . .
H7 H 0.7072 0.3549 0.4225 0.030 Uiso 1 1 calc R . .
C8 C 0.7348(2) 0.47244(12) 0.2488(2) 0.0239(6) Uani 1 1 d . . .
H8 H 0.7403 0.5032 0.2035 0.029 Uiso 1 1 calc R . .
C9 C 0.7952(2) 0.38215(12) 0.3440(2) 0.0223(6) Uani 1 1 d . . .
H9 H 0.8424 0.3495 0.3651 0.027 Uiso 1 1 calc R . .
C10 C 0.8082(2) 0.42655(12) 0.2796(2) 0.0195(5) Uani 1 1 d . . .
C11 C 0.8991(2) 0.42617(11) 0.2488(2) 0.0191(5) Uani 1 1 d . . .
C12 C 0.9094(2) 0.47019(12) 0.1815(2) 0.0240(6) Uani 1 1 d . . .
H12 H 0.8550 0.4992 0.1502 0.029 Uiso 1 1 calc R . .
C13 C 0.9797(2) 0.38374(12) 0.2888(2) 0.0214(5) Uani 1 1 d . . .
H13 H 0.9747 0.3524 0.3331 0.026 Uiso 1 1 calc R . .
C14 C 0.9977(2) 0.47173(13) 0.1604(2) 0.0268(6) Uani 1 1 d . . .
H14 H 1.0043 0.5022 0.1153 0.032 Uiso 1 1 calc R . .
C15 C 1.0661(2) 0.38690(12) 0.2646(2) 0.0231(6) Uani 1 1 d . . .
H15 H 1.1203 0.3576 0.2921 0.028 Uiso 1 1 calc R . .
C18 C 0.2083(2) 0.34973(13) 0.6228(2) 0.0293(6) Uani 1 1 d . . .
H18A H 0.1449 0.3235 0.5926 0.035 Uiso 1 1 calc R . .
H18B H 0.2336 0.3536 0.7055 0.035 Uiso 1 1 calc R . .
C19 C 0.2962(2) 0.32344(13) 0.6017(2) 0.0303(6) Uani 1 1 d . . .
H19A H 0.3576 0.3510 0.6252 0.036 Uiso 1 1 calc R . .
H19B H 0.3227 0.2873 0.6466 0.036 Uiso 1 1 calc R . .
C27 C 0.4263(2) 0.59378(13) 0.1415(3) 0.0305(7) Uani 1 1 d . . .
C28 C 0.3648(3) 0.60036(16) 0.0198(3) 0.0406(8) Uani 1 1 d . . .
H28A H 0.3760 0.5662 -0.0181 0.061 Uiso 1 1 calc R . .
H28B H 0.3890 0.6354 -0.0047 0.061 Uiso 1 1 calc R . .
H28C H 0.2878 0.6040 -0.0003 0.061 Uiso 1 1 calc R . .
C29 C 0.3298(3) 0.27560(14) 0.4640(3) 0.0334(7) Uani 1 1 d . . .
H29A H 0.3493 0.2409 0.5138 0.040 Uiso 1 1 calc R . .
H29B H 0.3966 0.2981 0.4821 0.040 Uiso 1 1 calc R . .
C30 C 0.2797(3) 0.25702(13) 0.3424(3) 0.0335(7) Uani 1 1 d . . .
H30A H 0.3260 0.2269 0.3326 0.040 Uiso 1 1 calc R . .
H30B H 0.2084 0.2392 0.3228 0.040 Uiso 1 1 calc R . .
C31 C 1.3179(2) 0.44069(13) 0.3941(2) 0.0231(6) Uani 1 1 d . . .
H31 H 1.3179 0.3993 0.3942 0.028 Uiso 1 1 calc R . .
C32 C 1.3790(2) 0.47093(12) 0.4937(2) 0.0230(6) Uani 1 1 d . . .
H32 H 1.4208 0.4502 0.5618 0.028 Uiso 1 1 calc R . .
C33 C 1.3792(2) 0.53141(12) 0.4941(2) 0.0231(6) Uani 1 1 d . . .
C34 C 1.3231(2) 0.56161(13) 0.3929(2) 0.0258(6) Uani 1 1 d . . .
H34 H 1.3264 0.6029 0.3920 0.031 Uiso 1 1 calc R . .
C35 C 1.2620(2) 0.53122(13) 0.2929(2) 0.0256(6) Uani 1 1 d . . .
H35 H 1.2239 0.5519 0.2238 0.031 Uiso 1 1 calc R . .
C36 C 1.2566(2) 0.47094(12) 0.2937(2) 0.0226(6) Uani 1 1 d . . .
C37 C 1.1772(2) 0.43824(14) 0.1911(2) 0.0271(6) Uani 1 1 d . . .
H37A H 1.1624 0.4603 0.1213 0.033 Uiso 1 1 calc R . .
H37B H 1.2071 0.3997 0.1866 0.033 Uiso 1 1 calc R . .
C38 C 0.5666(2) 0.43647(13) 0.3944(2) 0.0281(6) Uani 1 1 d . . .
H38A H 0.5431 0.3975 0.4064 0.034 Uiso 1 1 calc R . .
H38B H 0.5020 0.4582 0.3409 0.034 Uiso 1 1 calc R . .
C39 C 0.0467(3) 0.29871(15) 0.9650(3) 0.0415(8) Uani 1 1 d . . .
H39A H 0.1177 0.2980 1.0313 0.062 Uiso 1 1 calc R . .
H39B H 0.0542 0.2867 0.8976 0.062 Uiso 1 1 calc R . .
H39C H -0.0023 0.2719 0.9770 0.062 Uiso 1 1 calc R . .
C40 C 0.0026(3) 0.35758(15) 0.9485(2) 0.0356(7) Uani 1 1 d . . .
C41 C 0.5492(3) 0.26509(15) 0.2794(3) 0.0401(8) Uani 1 1 d . . .
C42 C 0.6230(3) 0.23528(19) 0.2462(4) 0.0625(12) Uani 1 1 d . . .
H42A H 0.5971 0.1955 0.2220 0.094 Uiso 1 1 calc R . .
H42B H 0.6952 0.2339 0.3107 0.094 Uiso 1 1 calc R . .
H42C H 0.6264 0.2563 0.1833 0.094 Uiso 1 1 calc R . .
F1 F 0.8674(2) 0.21465(10) 0.0187(2) 0.0642(7) Uani 1 1 d . . .
F2 F 0.97514(15) 0.25177(10) 0.19039(18) 0.0528(5) Uani 1 1 d . . .
F3 F 0.84968(19) 0.30740(9) 0.06133(19) 0.0581(6) Uani 1 1 d . . .
F4 F 0.83042(17) 0.27707(9) 0.21344(18) 0.0517(6) Uani 1 1 d . . .
F5 F 0.8477(2) 0.18521(9) 0.1705(2) 0.0755(8) Uani 1 1 d . . .
F6 F 0.72136(18) 0.24055(14) 0.0410(2) 0.0790(8) Uani 1 1 d . . .
F7 F 0.72317(19) 0.54057(10) 0.9821(2) 0.0658(7) Uani 1 1 d . A .
F8 F 0.5543(6) 0.6405(4) 0.9454(8) 0.075(3) Uani 0.483(7) 1 d PDU A 1
F9 F 0.7415(7) 0.5982(4) 1.1012(5) 0.104(3) Uani 0.483(7) 1 d PDU A 1
F10 F 0.5909(4) 0.54564(19) 1.0259(6) 0.0505(18) Uani 0.483(7) 1 d PDU A 1
F11 F 0.5585(8) 0.5793(4) 0.8590(5) 0.166(5) Uani 0.483(7) 1 d PDU A 1
F12 F 0.6978(6) 0.6367(3) 0.9279(6) 0.0513(18) Uani 0.483(7) 1 d PDU A 1
F8' F 0.5771(10) 0.6421(3) 0.9846(14) 0.161(6) Uani 0.517(7) 1 d PDU A 2
F9' F 0.6580(6) 0.5892(2) 1.0922(4) 0.071(2) Uani 0.517(7) 1 d PDU A 2
F10' F 0.5471(4) 0.54525(19) 0.9318(7) 0.068(2) Uani 0.517(7) 1 d PDU A 2
F11' F 0.6189(4) 0.5947(3) 0.8380(3) 0.0606(19) Uani 0.517(7) 1 d PDU A 2
F12' F 0.7326(5) 0.6382(3) 0.9966(8) 0.080(2) Uani 0.517(7) 1 d PDU A 2
N1 N 0.17604(18) 0.40644(10) 0.5702(2) 0.0235(5) Uani 1 1 d . . .
N2 N 1.07481(17) 0.43084(10) 0.20260(18) 0.0225(5) Uani 1 1 d . . .
N3 N 0.64591(17) 0.43062(10) 0.34646(18) 0.0236(5) Uani 1 1 d . . .
N4 N 0.4919(2) 0.28848(14) 0.3050(3) 0.0447(7) Uani 1 1 d . . .
N5 N 0.4741(2) 0.58759(13) 0.2368(2) 0.0415(7) Uani 1 1 d . . .
N6 N -0.0307(2) 0.40373(13) 0.9378(2) 0.0430(7) Uani 1 1 d . . .
O1 O 0.25507(16) 0.31060(9) 0.48364(16) 0.0291(4) Uani 1 1 d . . .
O2 O 0.26564(19) 0.30392(10) 0.26619(18) 0.0347(5) Uani 1 1 d . . .
H2O H 0.323(3) 0.3098(16) 0.269(3) 0.041(11) Uiso 1 1 d . . .
P1 P 0.84802(6) 0.24619(3) 0.11533(7) 0.0302(2) Uani 1 1 d . . .
P2 P 0.64168(6) 0.59176(3) 0.97088(6) 0.02646(19) Uani 1 1 d . . .

loop_
_atom_site_aniso_label
_atom_site_aniso_U_11
_atom_site_aniso_U_22
_atom_site_aniso_U_33
_atom_site_aniso_U_23
_atom_site_aniso_U_13
_atom_site_aniso_U_12
C1 0.0183(12) 0.0220(13) 0.0150(12) -0.0051(10) 0.0053(10) 0.0002(10)
C2 0.0153(12) 0.0168(12) 0.0152(12) -0.0038(10) 0.0040(10) -0.0016(10)
C3 0.0160(12) 0.0228(14) 0.0206(13) -0.0034(10) 0.0081(10) -0.0018(10)
C4 0.0235(13) 0.0236(14) 0.0216(13) -0.0013(11) 0.0119(11) -0.0043(11)
C5 0.0263(14) 0.0205(13) 0.0216(13) 0.0031(11) 0.0107(11) 0.0029(11)
C6 0.0228(13) 0.0292(15) 0.0195(13) -0.0004(11) 0.0053(11) 0.0078(12)
C7 0.0266(14) 0.0205(14) 0.0287(14) -0.0073(11) 0.0139(12) -0.0050(11)
C8 0.0237(14) 0.0290(15) 0.0174(13) 0.0020(11) 0.0077(11) 0.0040(11)
C9 0.0229(13) 0.0181(13) 0.0256(14) -0.0029(11) 0.0106(11) -0.0002(11)
C10 0.0153(12) 0.0252(14) 0.0142(12) -0.0049(10) 0.0033(10) -0.0027(10)
C11 0.0163(12) 0.0237(13) 0.0138(12) -0.0051(10) 0.0035(10) -0.0029(10)
C12 0.0214(13) 0.0273(15) 0.0187(13) 0.0044(11) 0.0050(11) 0.0021(11)
C13 0.0216(13) 0.0204(13) 0.0223(13) -0.0043(11) 0.0100(11) -0.0028(11)
C14 0.0231(14) 0.0379(17) 0.0170(13) 0.0047(12) 0.0068(11) -0.0006(12)
C15 0.0216(13) 0.0231(14) 0.0231(14) -0.0033(11) 0.0086(11) -0.0007(11)
C18 0.0375(16) 0.0273(15) 0.0240(14) 0.0064(12) 0.0147(13) 0.0130(13)
C19 0.0333(16) 0.0310(16) 0.0241(14) 0.0039(12) 0.0107(13) 0.0123(13)
C27 0.0241(14) 0.0338(17) 0.0318(17) 0.0006(13) 0.0111(13) 0.0015(12)
C28 0.0356(17) 0.052(2) 0.0279(16) 0.0002(14) 0.0082(14) 0.0053(15)
C29 0.0372(17) 0.0287(16) 0.0348(17) 0.0010(13) 0.0168(14) 0.0093(13)
C30 0.0401(18) 0.0275(16) 0.0368(17) -0.0047(13) 0.0209(15) 0.0003(13)
C31 0.0184(13) 0.0297(15) 0.0261(14) -0.0014(11) 0.0144(11) 0.0002(11)
C32 0.0137(12) 0.0339(16) 0.0228(14) 0.0009(11) 0.0094(11) 0.0023(11)
C33 0.0144(12) 0.0298(15) 0.0284(14) -0.0067(12) 0.0125(11) -0.0031(11)
C34 0.0210(13) 0.0272(15) 0.0349(16) 0.0009(12) 0.0175(12) -0.0030(11)
C35 0.0203(13) 0.0361(16) 0.0233(14) 0.0063(12) 0.0123(11) -0.0004(12)
C36 0.0180(12) 0.0334(16) 0.0209(13) -0.0017(11) 0.0127(11) -0.0012(11)
C37 0.0222(14) 0.0422(17) 0.0213(14) -0.0034(12) 0.0137(12) -0.0036(12)
C38 0.0160(13) 0.0382(17) 0.0337(16) -0.0102(13) 0.0143(12) -0.0058(12)
C39 0.0441(19) 0.0349(18) 0.0436(19) -0.0040(15) 0.0180(16) -0.0001(15)
C40 0.0412(18) 0.039(2) 0.0227(15) -0.0028(13) 0.0107(13) -0.0095(15)
C41 0.0320(17) 0.0411(19) 0.0446(19) -0.0049(15) 0.0150(16) -0.0154(15)
C42 0.058(2) 0.062(3) 0.088(3) -0.023(2) 0.050(2) -0.020(2)
F1 0.0845(17) 0.0606(14) 0.0701(15) -0.0378(12) 0.0549(14) -0.0260(12)
F2 0.0315(10) 0.0710(15) 0.0502(12) 0.0037(10) 0.0132(9) 0.0057(10)
F3 0.0719(15) 0.0430(12) 0.0620(13) 0.0155(10) 0.0323(12) 0.0144(11)
F4 0.0570(13) 0.0504(12) 0.0666(13) -0.0337(11) 0.0445(11) -0.0240(10)
F5 0.123(2) 0.0314(12) 0.105(2) -0.0021(12) 0.0802(19) -0.0118(13)
F6 0.0324(12) 0.130(2) 0.0641(15) -0.0298(15) 0.0120(11) -0.0206(13)
F7 0.0616(14) 0.0573(14) 0.0932(18) 0.0302(13) 0.0478(14) 0.0262(12)
F8 0.053(3) 0.069(6) 0.129(6) 0.060(5) 0.065(4) 0.046(4)
F9 0.082(5) 0.130(6) 0.058(4) 0.010(4) -0.006(3) -0.027(4)
F10 0.045(3) 0.035(3) 0.084(5) 0.023(3) 0.040(3) 0.004(2)
F11 0.189(9) 0.172(8) 0.034(3) 0.023(4) -0.041(4) -0.147(7)
F12 0.054(4) 0.041(3) 0.084(4) 0.014(3) 0.054(4) -0.001(3)
F8' 0.224(11) 0.013(3) 0.405(18) -0.053(6) 0.282(13) -0.037(5)
F9' 0.103(5) 0.084(4) 0.030(2) 0.002(2) 0.034(3) 0.023(4)
F10' 0.035(2) 0.034(2) 0.131(6) -0.026(3) 0.035(3) -0.0136(19)
F11' 0.073(3) 0.082(4) 0.030(2) 0.016(2) 0.026(2) 0.038(3)
F12' 0.040(3) 0.041(3) 0.141(7) 0.003(5) 0.026(4) -0.015(2)
N1 0.0242(12) 0.0269(13) 0.0224(12) 0.0047(10) 0.0132(10) 0.0085(10)
N2 0.0198(11) 0.0308(13) 0.0171(11) -0.0042(9) 0.0085(9) -0.0033(10)
N3 0.0152(11) 0.0299(13) 0.0241(12) -0.0111(10) 0.0073(9) -0.0044(9)
N4 0.0309(15) 0.0495(18) 0.0492(18) -0.0004(14) 0.0141(14) -0.0041(13)
N5 0.0347(15) 0.0523(18) 0.0318(16) 0.0020(13) 0.0098(13) 0.0005(13)
N6 0.0537(18) 0.0365(17) 0.0285(14) 0.0016(12) 0.0095(13) -0.0030(14)
O1 0.0363(11) 0.0269(10) 0.0248(10) -0.0002(8) 0.0143(9) 0.0067(9)
O2 0.0355(12) 0.0364(12) 0.0364(12) 0.0005(9) 0.0199(10) 0.0023(10)
P1 0.0304(4) 0.0268(4) 0.0340(4) -0.0100(3) 0.0152(3) -0.0035(3)
P2 0.0261(4) 0.0245(4) 0.0294(4) -0.0015(3) 0.0131(3) -0.0025(3)

loop_
_atom_type_symbol
_atom_type_description
_atom_type_scat_dispersion_real
_atom_type_scat_dispersion_imag
_atom_type_scat_source
C C 0.0181 0.0091 'International Tables Vol C Tables 4.2.6.8 and 6.1.1.4'
H H 0.0000 0.0000 'International Tables Vol C Tables 4.2.6.8 and 6.1.1.4'
N N 0.0311 0.0180 'International Tables Vol C Tables 4.2.6.8 and 6.1.1.4'
O O 0.0492 0.0322 'International Tables Vol C Tables 4.2.6.8 and 6.1.1.4'
F F 0.0727 0.0534 'International Tables Vol C Tables 4.2.6.8 and 6.1.1.4'
P P 0.2955 0.4335 'International Tables Vol C Tables 4.2.6.8 and 6.1.1.4'

loop_
_geom_angle_atom_site_label_1
_geom_angle_atom_site_label_2
_geom_angle_atom_site_label_3
_geom_angle
_geom_angle_site_symmetry_1
_geom_angle_site_symmetry_3
N1 C1 C5 121.0(2) . 3_566
N1 C1 C2 119.4(2) . .
C5 C1 C2 119.5(2) 3_566 .
C3 C2 C2 118.7(3) . 3_566
C3 C2 C1 122.0(2) . .
C2 C2 C1 119.3(3) 3_566 .
C4 C3 C2 120.5(2) . .
C4 C3 H3 119.8 . .
C2 C3 H3 119.8 . .
C3 C4 C5 121.2(2) . .
C3 C4 H4 119.4 . .
C5 C4 H4 119.4 . .
C1 C5 C4 120.7(2) 3_566 .
C1 C5 H5 119.6 3_566 .
C4 C5 H5 119.6 . .
N3 C6 C8 120.4(3) . .
N3 C6 H6 119.8 . .
C8 C6 H6 119.8 . .
N3 C7 C9 120.4(3) . .
N3 C7 H7 119.8 . .
C9 C7 H7 119.8 . .
C6 C8 C10 120.9(3) . .
C6 C8 H8 119.6 . .
C10 C8 H8 119.6 . .
C7 C9 C10 120.4(3) . .
C7 C9 H9 119.8 . .
C10 C9 H9 119.8 . .
C9 C10 C8 117.2(2) . .
C9 C10 C11 121.4(2) . .
C8 C10 C11 121.4(2) . .
C13 C11 C12 117.0(2) . .
C13 C11 C10 122.2(2) . .
C12 C11 C10 120.8(2) . .
C14 C12 C11 120.3(3) . .
C14 C12 H12 119.9 . .
C11 C12 H12 119.9 . .
C15 C13 C11 120.5(3) . .
C15 C13 H13 119.7 . .
C11 C13 H13 119.7 . .
N2 C14 C12 120.9(3) . .
N2 C14 H14 119.5 . .
C12 C14 H14 119.5 . .
N2 C15 C13 120.6(3) . .
N2 C15 H15 119.7 . .
C13 C15 H15 119.7 . .
N1 C18 C19 112.0(2) . .
N1 C18 H18A 109.2 . .
C19 C18 H18A 109.2 . .
N1 C18 H18B 109.2 . .
C19 C18 H18B 109.2 . .
H18A C18 H18B 107.9 . .
O1 C19 C18 109.2(2) . .
O1 C19 H19A 109.8 . .
C18 C19 H19A 109.8 . .
O1 C19 H19B 109.8 . .
C18 C19 H19B 109.8 . .
H19A C19 H19B 108.3 . .
N5 C27 C28 178.8(4) . .
C27 C28 H28A 109.5 . .
C27 C28 H28B 109.5 . .
H28A C28 H28B 109.5 . .
C27 C28 H28C 109.5 . .
H28A C28 H28C 109.5 . .
H28B C28 H28C 109.5 . .
O1 C29 C30 109.4(2) . .
O1 C29 H29A 109.8 . .
C30 C29 H29A 109.8 . .
O1 C29 H29B 109.8 . .
C30 C29 H29B 109.8 . .
H29A C29 H29B 108.2 . .
O2 C30 C29 113.1(3) . .
O2 C30 H30A 109.0 . .
C29 C30 H30A 109.0 . .
O2 C30 H30B 109.0 . .
C29 C30 H30B 109.0 . .
H30A C30 H30B 107.8 . .
C32 C31 C36 120.1(3) . .
C32 C31 H31 119.9 . .
C36 C31 H31 119.9 . .
C31 C32 C33 120.2(3) . .
C31 C32 H32 119.9 . .
C33 C32 H32 119.9 . .
C32 C33 C34 119.7(2) . .
C32 C33 C38 119.5(3) . 3_766
C34 C33 C38 120.7(3) . 3_766
C33 C34 C35 119.9(3) . .
C33 C34 H34 120.0 . .
C35 C34 H34 120.0 . .
C36 C35 C34 120.3(3) . .
C36 C35 H35 119.8 . .
C34 C35 H35 119.8 . .
C35 C36 C31 119.5(3) . .
C35 C36 C37 120.7(2) . .
C31 C36 C37 119.5(3) . .
N2 C37 C36 107.8(2) . .
N2 C37 H37A 110.1 . .
C36 C37 H37A 110.1 . .
N2 C37 H37B 110.1 . .
C36 C37 H37B 110.1 . .
H37A C37 H37B 108.5 . .
N3 C38 C33 108.5(2) . 3_766
N3 C38 H38A 110.0 . .
C33 C38 H38A 110.0 3_766 .
N3 C38 H38B 110.0 . .
C33 C38 H38B 110.0 3_766 .
H38A C38 H38B 108.4 . .
C40 C39 H39A 109.5 . .
C40 C39 H39B 109.5 . .
H39A C39 H39B 109.5 . .
C40 C39 H39C 109.5 . .
H39A C39 H39C 109.5 . .
H39B C39 H39C 109.5 . .
N6 C40 C39 178.6(4) . .
N4 C41 C42 179.7(4) . .
C41 C42 H42A 109.5 . .
C41 C42 H42B 109.5 . .
H42A C42 H42B 109.5 . .
C41 C42 H42C 109.5 . .
H42A C42 H42C 109.5 . .
H42B C42 H42C 109.5 . .
C1 N1 C18 120.1(2) . .
C1 N1 H1N 117(2) . .
C18 N1 H1N 118(2) . .
C15 N2 C14 120.6(2) . .
C15 N2 C37 119.7(2) . .
C14 N2 C37 119.4(2) . .
C6 N3 C7 120.7(2) . .
C6 N3 C38 119.4(2) . .
C7 N3 C38 119.5(2) . .
C29 O1 C19 110.5(2) . .
C30 O2 H2O 106(3) . .
F5 P1 F3 179.32(17) . .
F5 P1 F6 88.92(17) . .
F3 P1 F6 91.72(15) . .
F5 P1 F4 89.22(13) . .
F3 P1 F4 90.53(12) . .
F6 P1 F4 90.49(13) . .
F5 P1 F2 90.92(15) . .
F3 P1 F2 88.44(13) . .
F6 P1 F2 179.76(16) . .
F4 P1 F2 89.34(12) . .
F5 P1 F1 90.17(13) . .
F3 P1 F1 90.08(13) . .
F6 P1 F1 90.30(14) . .
F4 P1 F1 178.99(15) . .
F2 P1 F1 89.87(13) . .
F11 P2 F9' 138.6(5) . .
F11 P2 F8' 91.8(8) . .
F9' P2 F8' 73.8(6) . .
F11 P2 F12 93.4(4) . .
F9' P2 F12 123.6(4) . .
F8' P2 F12 87.4(4) . .
F11 P2 F12' 123.6(4) . .
F9' P2 F12' 94.3(4) . .
F8' P2 F12' 85.1(4) . .
F12 P2 F12' 30.3(3) . .
F11 P2 F8 74.7(6) . .
F9' P2 F8 89.4(4) . .
F8' P2 F8 17.5(8) . .
F12 P2 F8 84.9(4) . .
F12' P2 F8 91.6(4) . .
F11 P2 F10' 50.8(4) . .
F9' P2 F10' 91.5(4) . .
F8' P2 F10' 96.2(4) . .
F12 P2 F10' 144.0(4) . .
F12' P2 F10' 174.2(4) . .
F8 P2 F10' 88.1(4) . .
F11 P2 F7 98.9(6) . .
F9' P2 F7 96.3(2) . .
F8' P2 F7 169.0(6) . .
F12 P2 F7 94.3(2) . .
F12' P2 F7 90.9(3) . .
F8 P2 F7 173.6(4) . .
F10' P2 F7 88.82(19) . .
F11 P2 F10 91.3(4) . .
F9' P2 F10 52.1(3) . .
F8' P2 F10 92.7(4) . .
F12 P2 F10 175.4(3) . .
F12' P2 F10 145.1(4) . .
F8 P2 F10 96.6(4) . .
F10' P2 F10 40.6(2) . .
F7 P2 F10 84.69(18) . .
F11 P2 F11' 39.4(4) . .
F9' P2 F11' 177.8(3) . .
F8' P2 F11' 104.8(6) . .
F12 P2 F11' 57.7(3) . .
F12' P2 F11' 87.3(4) . .
F8 P2 F11' 89.0(4) . .
F10' P2 F11' 87.0(3) . .
F7 P2 F11' 85.20(18) . .
F10 P2 F11' 126.6(3) . .
F11 P2 F9 173.5(5) . .
F9' P2 F9 41.3(3) . .
F8' P2 F9 93.9(7) . .
F12 P2 F9 90.0(4) . .
F12' P2 F9 60.1(4) . .
F8 P2 F9 111.1(5) . .
F10' P2 F9 125.3(4) . .
F7 P2 F9 75.2(4) . .
F10 P2 F9 85.4(3) . .
F11' P2 F9 140.9(4) . .

loop_
_geom_bond_atom_site_label_1
_geom_bond_atom_site_label_2
_geom_bond_distance
_geom_bond_site_symmetry_2
C1 N1 1.381(3) .
C1 C5 1.384(4) 3_566
C1 C2 1.431(4) .
C2 C3 1.419(4) .
C2 C2 1.431(5) 3_566
C3 C4 1.370(4) .
C3 H3 0.9500 .
C4 C5 1.397(4) .
C4 H4 0.9500 .
C5 C1 1.384(4) 3_566
C5 H5 0.9500 .
C6 N3 1.346(4) .
C6 C8 1.365(4) .
C6 H6 0.9500 .
C7 N3 1.346(4) .
C7 C9 1.374(4) .
C7 H7 0.9500 .
C8 C10 1.391(4) .
C8 H8 0.9500 .
C9 C10 1.391(4) .
C9 H9 0.9500 .
C10 C11 1.487(4) .
C11 C13 1.394(4) .
C11 C12 1.395(4) .
C12 C14 1.371(4) .
C12 H12 0.9500 .
C13 C15 1.373(4) .
C13 H13 0.9500 .
C14 N2 1.341(4) .
C14 H14 0.9500 .
C15 N2 1.339(4) .
C15 H15 0.9500 .
C18 N1 1.449(4) .
C18 C19 1.493(4) .
C18 H18A 0.9900 .
C18 H18B 0.9900 .
C19 O1 1.429(3) .
C19 H19A 0.9900 .
C19 H19B 0.9900 .
C27 N5 1.137(4) .
C27 C28 1.450(4) .
C28 H28A 0.9800 .
C28 H28B 0.9800 .
C28 H28C 0.9800 .
C29 O1 1.423(3) .
C29 C30 1.496(4) .
C29 H29A 0.9900 .
C29 H29B 0.9900 .
C30 O2 1.427(4) .
C30 H30A 0.9900 .
C30 H30B 0.9900 .
C31 C32 1.389(4) .
C31 C36 1.396(4) .
C31 H31 0.9500 .
C32 C33 1.389(4) .
C32 H32 0.9500 .
C33 C34 1.392(4) .
C33 C38 1.510(4) 3_766
C34 C35 1.394(4) .
C34 H34 0.9500 .
C35 C36 1.387(4) .
C35 H35 0.9500 .
C36 C37 1.506(4) .
C37 N2 1.501(3) .
C37 H37A 0.9900 .
C37 H37B 0.9900 .
C38 N3 1.500(3) .
C38 C33 1.510(4) 3_766
C38 H38A 0.9900 .
C38 H38B 0.9900 .
C39 C40 1.459(5) .
C39 H39A 0.9800 .
C39 H39B 0.9800 .
C39 H39C 0.9800 .
C40 N6 1.140(4) .
C41 N4 1.129(4) .
C41 C42 1.453(5) .
C42 H42A 0.9800 .
C42 H42B 0.9800 .
C42 H42C 0.9800 .
F1 P1 1.592(2) .
F2 P1 1.590(2) .
F3 P1 1.582(2) .
F4 P1 1.5892(19) .
F5 P1 1.580(2) .
F6 P1 1.583(2) .
F7 P2 1.590(2) .
F8 P2 1.569(6) .
F9 P2 1.659(6) .
F10 P2 1.614(4) .
F11 P2 1.435(5) .
F12 P2 1.546(5) .
F8' P2 1.521(7) .
F9' P2 1.514(4) .
F10' P2 1.586(4) .
F11' P2 1.639(4) .
F12' P2 1.566(6) .
N1 H1N 0.83(3) .
O2 H2O 0.79(4) .

loop_
_geom_torsion_atom_site_label_1
_geom_torsion_atom_site_label_2
_geom_torsion_atom_site_label_3
_geom_torsion_atom_site_label_4
_geom_torsion
_geom_torsion_site_symmetry_1
_geom_torsion_site_symmetry_4
N1 C1 C2 C3 -0.1(4) . .
C5 C1 C2 C3 178.5(2) 3_566 .
N1 C1 C2 C2 179.8(3) . 3_566
C5 C1 C2 C2 -1.6(4) 3_566 3_566
C2 C2 C3 C4 -1.1(4) 3_566 .
C1 C2 C3 C4 178.9(2) . .
C2 C3 C4 C5 0.7(4) . .
C3 C4 C5 C1 0.9(4) . 3_566
N3 C6 C8 C10 -0.3(4) . .
N3 C7 C9 C10 1.2(4) . .
C7 C9 C10 C8 -1.7(4) . .
C7 C9 C10 C11 176.0(2) . .
C6 C8 C10 C9 1.2(4) . .
C6 C8 C10 C11 -176.4(2) . .
C9 C10 C11 C13 -4.3(4) . .
C8 C10 C11 C13 173.2(2) . .
C9 C10 C11 C12 178.2(2) . .
C8 C10 C11 C12 -4.3(4) . .
C13 C11 C12 C14 -2.3(4) . .
C10 C11 C12 C14 175.3(2) . .
C12 C11 C13 C15 1.8(4) . .
C10 C11 C13 C15 -175.8(2) . .
C11 C12 C14 N2 0.8(4) . .
C11 C13 C15 N2 0.2(4) . .
N1 C18 C19 O1 -66.7(3) . .
O1 C29 C30 O2 69.2(3) . .
C36 C31 C32 C33 0.1(4) . .
C31 C32 C33 C34 -3.8(4) . .
C31 C32 C33 C38 171.6(2) . 3_766
C32 C33 C34 C35 3.7(4) . .
C38 C33 C34 C35 -171.7(2) 3_766 .
C33 C34 C35 C36 0.2(4) . .
C34 C35 C36 C31 -3.8(4) . .
C34 C35 C36 C37 169.9(2) . .
C32 C31 C36 C35 3.7(4) . .
C32 C31 C36 C37 -170.2(2) . .
C35 C36 C37 N2 -91.0(3) . .
C31 C36 C37 N2 82.8(3) . .
C5 C1 N1 C18 8.1(4) 3_566 .
C2 C1 N1 C18 -173.3(2) . .
C19 C18 N1 C1 169.8(2) . .
C13 C15 N2 C14 -1.8(4) . .
C13 C15 N2 C37 171.2(2) . .
C12 C14 N2 C15 1.3(4) . .
C12 C14 N2 C37 -171.8(2) . .
C36 C37 N2 C15 -83.4(3) . .
C36 C37 N2 C14 89.8(3) . .
C8 C6 N3 C7 -0.3(4) . .
C8 C6 N3 C38 172.7(2) . .
C9 C7 N3 C6 -0.1(4) . .
C9 C7 N3 C38 -173.1(2) . .
C33 C38 N3 C6 -86.3(3) 3_766 .
C33 C38 N3 C7 86.8(3) 3_766 .
C30 C29 O1 C19 173.5(2) . .
C18 C19 O1 C29 -168.8(2) . .
